data_7063565
loop_
_publ_author_name
'Liang, Ying'
'Hu, Xian-Kun'
'Yang, Zhang-Lei'
'Liu, Miao-Miao'
'Zhang, Yao'
'Wu, Jin-Ting'
'Zhang, Jian-Guo'
'Zhao, Ting-Xing'
'Sun, Shan-Hu'
'Wang, Shu-Min'

_publ_section_title
;
 Benzimidazole-based low-sensitivity and heat-resistant energetic
 materials: design and synthesis
;
_journal_name_full 'New Journal of Chemistry'
_journal_paper_doi 10.1039/D4NJ04471A
_journal_year 2025
_chemical_formula_moiety 'C2 H6 O S, C7 H6 N6 O4'
_chemical_formula_sum 'C9 H12 N6 O5 S'
_chemical_formula_weight 316.31
_space_group_crystal_system monoclinic
_space_group_IT_number 15
_space_group_name_Hall '-C 2yc'
_space_group_name_H-M_alt 'C 1 2/c 1'
_atom_sites_solution_hydrogens geom
_atom_sites_solution_primary dual
_audit_creation_date 2024-11-08
_audit_creation_method
;
Olex2 1.2-beta
(compiled 2016.11.30 svn.r3356 for OlexSys, GUI svn.r5269)
;
_audit_update_record
;
2024-11-08 deposited with the CCDC.	2024-11-21 downloaded from the CCDC.
;
_cell_angle_alpha 90
_cell_angle_beta 90.257(4)
_cell_angle_gamma 90
_cell_formula_units_Z 8
_cell_length_a 27.756(3)
_cell_length_b 4.6794(5)
_cell_length_c 19.632(2)
_cell_measurement_reflns_used 1110
_cell_measurement_temperature 150.0(1)
_cell_measurement_theta_max 25.805
_cell_measurement_theta_min 2.536
_cell_volume 2549.8(5)
_computing_cell_refinement 'SAINT V8.40A (?, 2016)'
_computing_data_reduction 'SAINT V8.40A (?, 2016)'
_computing_molecular_graphics 'Olex2 (Dolomanov et al., 2009)'
_computing_publication_material 'Olex2 (Dolomanov et al., 2009)'
_computing_structure_refinement 'ShelXL (Sheldrick, 2015)'
_computing_structure_solution 'ShelXT (Sheldrick, 2015)'
_diffrn_ambient_temperature 150.0(1)
_diffrn_measured_fraction_theta_full 0.990
_diffrn_measured_fraction_theta_max 0.984
_diffrn_measurement_device_type 'Bruker APEX-II CCD'
_diffrn_measurement_method '\f and \w scans'
_diffrn_radiation_type MoK\a
_diffrn_radiation_wavelength 0.71073
_diffrn_reflns_av_R_equivalents 0.0984
_diffrn_reflns_av_unetI/netI 0.1032
_diffrn_reflns_Laue_measured_fraction_full 0.990
_diffrn_reflns_Laue_measured_fraction_max 0.984
_diffrn_reflns_limit_h_max 34
_diffrn_reflns_limit_h_min -33
_diffrn_reflns_limit_k_max 5
_diffrn_reflns_limit_k_min -5
_diffrn_reflns_limit_l_max 22
_diffrn_reflns_limit_l_min -24
_diffrn_reflns_number 8229
_diffrn_reflns_point_group_measured_fraction_full 0.990
_diffrn_reflns_point_group_measured_fraction_max 0.984
_diffrn_reflns_theta_full 25.242
_diffrn_reflns_theta_max 26.422
_diffrn_reflns_theta_min 2.075
_diffrn_standards_number 0
_exptl_absorpt_coefficient_mu 0.290
_exptl_absorpt_correction_T_max 0.7454
_exptl_absorpt_correction_T_min 0.5034
_exptl_absorpt_correction_type multi-scan
_exptl_absorpt_process_details
;
SADABS-2016/2 (Bruker,2016/2) was used for absorption correction.
wR2(int) was 0.0976 before and 0.0719 after correction.
The Ratio of minimum to maximum transmission is 0.6753.
The \l/2 correction factor is Not present.
;
_exptl_crystal_colour colourless
_exptl_crystal_colour_primary colourless
_exptl_crystal_density_diffrn 1.648
_exptl_crystal_description block
_exptl_crystal_F_000 1312
_exptl_crystal_size_max 0.26
_exptl_crystal_size_mid 0.25
_exptl_crystal_size_min 0.21
_refine_diff_density_max 0.368
_refine_diff_density_min -0.412
_refine_diff_density_rms 0.092
_refine_ls_extinction_method none
_refine_ls_goodness_of_fit_ref 1.050
_refine_ls_hydrogen_treatment constr
_refine_ls_matrix_type full
_refine_ls_number_parameters 204
_refine_ls_number_reflns 2581
_refine_ls_number_restraints 178
_refine_ls_restrained_S_all 1.032
_refine_ls_R_factor_all 0.1382
_refine_ls_R_factor_gt 0.0731
_refine_ls_shift/su_max 0.000
_refine_ls_shift/su_mean 0.000
_refine_ls_structure_factor_coef Fsqd
_refine_ls_weighting_details 'w=1/[\s^2^(Fo^2^)+(0.0284P)^2^+17.5938P] where P=(Fo^2^+2Fc^2^)/3'
_refine_ls_weighting_scheme calc
_refine_ls_wR_factor_gt 0.1322
_refine_ls_wR_factor_ref 0.1669
_reflns_Friedel_coverage 0.000
_reflns_number_gt 1542
_reflns_number_total 2581
_reflns_threshold_expression 'I > 2\s(I)'
_cod_data_source_file d4nj04471a2.cif
_cod_data_source_block 12515_0m
_cod_database_code 7063565
_shelx_space_group_comment
;
The symmetry employed for this shelxl refinement is uniquely defined
by the following loop, which should always be used as a source of
symmetry information in preference to the above space-group names.
They are only intended as comments.
;
_olex2_refinement_description
;
1. Fixed Uiso
 At 1.2 times of:
  All C(H) groups, All N(H) groups, All N(H,H) groups
 At 1.5 times of:
  All C(H,H,H) groups
2. Restrained distances
 S1A-C9A \\sim S1-C9
 with sigma of 0.001
 C8A-S1A \\sim C8-S1
 with sigma of 0.001
 C8A-S1A \\sim S1A-C9A
 with sigma of 0.001
 H8AA-O2 \\sim O2-H8AB
 with sigma of 0.02
3. Uiso/Uaniso restraints and constraints
Uanis(C9) = Uanis(C9A)
Uanis(C8) = Uanis(C8A)
Uanis(S1) = Uanis(S1A)
4. Rigid body (RIGU) restrains
 All non-hydrogen atoms
 with sigma for 1-2 distances of 0.001 and sigma for 1-3 distances of 0.001
5. Others
 Sof(S1A)=Sof(C8A)=Sof(H8AA)=Sof(H8AB)=Sof(H8AC)=Sof(C9A)=Sof(H9AA)=Sof(H9AB)=
 Sof(H9AC)=1-FVAR(1)
 Sof(S1)=Sof(C8)=Sof(H8A)=Sof(H8B)=Sof(H8C)=Sof(C9)=Sof(H9A)=Sof(H9B)=Sof(H9C)=
 FVAR(1)
6.a Aromatic/amide H refined with riding coordinates:
 N3(H3), C7(H7)
6.b X=CH2 refined with riding coordinates:
 N1(H1A,H1B), N5(H5A,H5B)
6.c Idealised Me refined as rotating group:
 C8(H8A,H8B,H8C), C9(H9A,H9B,H9C), C8A(H8AA,H8AB,H8AC), C9A(H9AA,H9AB,H9AC)
;
_shelx_shelxl_version_number 2014/7
_olex2_submission_special_instructions 'No special instructions were received'

loop_
_space_group_symop_operation_xyz
'x, y, z'
'-x, y, -z+1/2'
'x+1/2, y+1/2, z'
'-x+1/2, y+1/2, -z+1/2'
'-x, -y, -z'
'x, -y, z-1/2'
'-x+1/2, -y+1/2, -z'
'x+1/2, -y+1/2, z-1/2'

loop_
_atom_site_label
_atom_site_type_symbol
_atom_site_fract_x
_atom_site_fract_y
_atom_site_fract_z
_atom_site_U_iso_or_equiv
_atom_site_adp_type
_atom_site_occupancy
_atom_site_site_symmetry_order
_atom_site_calc_flag
_atom_site_refinement_flags_posn
_atom_site_refinement_flags_adp
_atom_site_refinement_flags_occupancy
_atom_site_disorder_assembly
_atom_site_disorder_group
S1 S 0.56072(5) 0.9242(3) 0.59902(7) 0.0328(4) Uani 0.950(3) 1 d D U P A 1
O1 O 0.57237(12) 0.7177(8) 0.34287(17) 0.0356(9) Uani 1 1 d . U . . .
O2 O 0.58351(12) 0.7026(8) 0.45327(17) 0.0346(9) Uani 1 1 d D U . . .
O3 O 0.72096(11) -0.2643(7) 0.25946(15) 0.0288(8) Uani 1 1 d . U . . .
O4 O 0.67656(12) 0.0363(8) 0.20549(16) 0.0344(9) Uani 1 1 d . U . . .
O5 O 0.59513(12) 0.6793(8) 0.61264(17) 0.0361(8) Uani 1 1 d . U . . .
N1 N 0.62289(14) 0.3871(9) 0.26774(19) 0.0293(9) Uani 1 1 d . U . . .
H1A H 0.6308 0.3166 0.2278 0.035 Uiso 1 1 calc R . . . .
H1B H 0.6009 0.5218 0.2705 0.035 Uiso 1 1 calc R . . . .
N2 N 0.59449(14) 0.6130(9) 0.3948(2) 0.0266(8) Uani 1 1 d . U . . .
N3 N 0.64744(14) 0.3657(9) 0.51560(18) 0.0262(9) Uani 1 1 d . U . . .
H3 H 0.6276 0.4919 0.5334 0.031 Uiso 1 1 calc R . . . .
N4 N 0.70414(13) 0.0260(9) 0.51054(18) 0.0251(8) Uani 1 1 d . U . . .
N5 N 0.73897(13) -0.2199(9) 0.38731(19) 0.0277(9) Uani 1 1 d . U . . .
H5A H 0.7514 -0.2675 0.4270 0.033 Uiso 1 1 calc R . . . .
H5B H 0.7498 -0.2996 0.3498 0.033 Uiso 1 1 calc R . . . .
N6 N 0.69338(13) -0.0582(9) 0.26040(19) 0.0248(8) Uani 1 1 d . U . . .
C1 C 0.64423(15) 0.2901(10) 0.3240(2) 0.0219(9) Uani 1 1 d . U . . .
C2 C 0.62946(15) 0.4071(10) 0.3885(2) 0.0221(8) Uani 1 1 d . U . . .
C3 C 0.65258(15) 0.3022(10) 0.4481(2) 0.0220(9) Uani 1 1 d . U . . .
C4 C 0.68745(16) 0.0953(10) 0.4456(2) 0.0221(9) Uani 1 1 d . U . . .
C5 C 0.70404(16) -0.0289(10) 0.3840(2) 0.0226(9) Uani 1 1 d . U . . .
C6 C 0.68049(16) 0.0705(11) 0.3232(2) 0.0228(9) Uani 1 1 d . U . . .
C7 C 0.67899(16) 0.1954(11) 0.5499(2) 0.0269(10) Uani 1 1 d . U . . .
H7 H 0.6825 0.1990 0.5981 0.032 Uiso 1 1 calc R . . . .
C8 C 0.50451(16) 0.7709(13) 0.5791(3) 0.0385(11) Uani 0.950(3) 1 d D U P A 1
H8A H 0.5069 0.6655 0.5362 0.058 Uiso 0.950(3) 1 calc GR . P A 1
H8B H 0.4803 0.9221 0.5746 0.058 Uiso 0.950(3) 1 calc GR . P A 1
H8C H 0.4951 0.6397 0.6156 0.058 Uiso 0.950(3) 1 calc GR . P A 1
C9 C 0.5464(2) 1.0636(14) 0.6796(2) 0.0475(14) Uani 0.950(3) 1 d D U P A 1
H9A H 0.5374 0.9070 0.7103 0.071 Uiso 0.950(3) 1 calc GR . P A 1
H9B H 0.5193 1.1967 0.6752 0.071 Uiso 0.950(3) 1 calc GR . P A 1
H9C H 0.5744 1.1647 0.6983 0.071 Uiso 0.950(3) 1 calc GR . P A 1
S1A S 0.5422(9) 0.727(5) 0.6441(9) 0.0328(4) Uani 0.050(3) 1 d D U P A 2
C8A C 0.524(3) 0.825(17) 0.5613(13) 0.0385(11) Uani 0.050(3) 1 d D U P A 2
H8AA H 0.5199 1.0331 0.5591 0.058 Uiso 0.050(3) 1 calc DGR . P A 2
H8AB H 0.4938 0.7307 0.5499 0.058 Uiso 0.050(3) 1 calc DGR . P A 2
H8AC H 0.5490 0.7672 0.5287 0.058 Uiso 0.050(3) 1 calc GR . P A 2
C9A C 0.522(3) 0.999(8) 0.699(2) 0.0475(14) Uani 0.050(3) 1 d D U P A 2
H9AA H 0.5498 1.0999 0.7182 0.071 Uiso 0.050(3) 1 calc GR . P A 2
H9AB H 0.5031 0.9138 0.7358 0.071 Uiso 0.050(3) 1 calc GR . P A 2
H9AC H 0.5019 1.1334 0.6733 0.071 Uiso 0.050(3) 1 calc GR . P A 2

loop_
_atom_site_aniso_label
_atom_site_aniso_U_11
_atom_site_aniso_U_22
_atom_site_aniso_U_33
_atom_site_aniso_U_23
_atom_site_aniso_U_13
_atom_site_aniso_U_12
S1 0.0274(7) 0.0386(8) 0.0324(8) -0.0058(6) 0.0026(5) 0.0000(6)
O1 0.0316(18) 0.048(2) 0.0269(14) 0.0056(13) 0.0009(12) 0.0136(16)
O2 0.0321(19) 0.046(2) 0.0253(13) 0.0015(12) 0.0032(12) 0.0113(16)
O3 0.0257(16) 0.0403(16) 0.0205(16) -0.0023(12) 0.0007(12) 0.0042(13)
O4 0.0356(18) 0.050(2) 0.0173(13) 0.0011(12) 0.0009(12) 0.0089(16)
O5 0.0287(13) 0.0471(17) 0.0324(17) -0.0097(13) 0.0004(11) 0.0055(12)
N1 0.0268(19) 0.040(2) 0.0207(15) 0.0035(14) 0.0000(13) 0.0078(17)
N2 0.0209(15) 0.0340(17) 0.0249(13) 0.0044(12) 0.0029(11) 0.0020(14)
N3 0.0228(17) 0.0373(19) 0.0187(13) 0.0007(12) 0.0016(11) 0.0060(15)
N4 0.0215(16) 0.0355(18) 0.0183(13) 0.0040(11) 0.0014(11) 0.0028(14)
N5 0.0253(17) 0.0384(19) 0.0195(19) 0.0012(15) 0.0019(14) 0.0071(15)
N6 0.0207(16) 0.0362(17) 0.0177(12) 0.0009(11) 0.0029(10) -0.0007(14)
C1 0.0154(16) 0.0304(17) 0.0199(13) 0.0038(11) 0.0021(10) -0.0028(14)
C2 0.0164(15) 0.0300(17) 0.0197(12) 0.0040(10) 0.0017(10) -0.0020(14)
C3 0.0168(16) 0.0305(18) 0.0188(12) 0.0023(10) 0.0023(10) -0.0009(14)
C4 0.0178(16) 0.0300(18) 0.0187(12) 0.0030(10) 0.0020(10) -0.0012(14)
C5 0.0184(16) 0.0306(18) 0.0187(12) 0.0018(11) 0.0020(10) -0.0005(15)
C6 0.0183(16) 0.0320(17) 0.0181(12) 0.0021(10) 0.0021(10) -0.0005(14)
C7 0.0220(19) 0.039(2) 0.0200(14) 0.0021(12) 0.0005(12) 0.0046(17)
C8 0.0304(17) 0.046(3) 0.0388(18) -0.0062(16) -0.0007(13) 0.0022(15)
C9 0.041(3) 0.061(3) 0.0404(19) -0.0178(19) -0.0026(17) 0.014(2)
S1A 0.0274(7) 0.0386(8) 0.0324(8) -0.0058(6) 0.0026(5) 0.0000(6)
C8A 0.0304(17) 0.046(3) 0.0388(18) -0.0062(16) -0.0007(13) 0.0022(15)
C9A 0.041(3) 0.061(3) 0.0404(19) -0.0178(19) -0.0026(17) 0.014(2)

loop_
_atom_type_symbol
_atom_type_description
_atom_type_scat_dispersion_real
_atom_type_scat_dispersion_imag
_atom_type_scat_source
C C 0.0033 0.0016 'International Tables Vol C Tables 4.2.6.8 and 6.1.1.4'
H H 0.0000 0.0000 'International Tables Vol C Tables 4.2.6.8 and 6.1.1.4'
N N 0.0061 0.0033 'International Tables Vol C Tables 4.2.6.8 and 6.1.1.4'
O O 0.0106 0.0060 'International Tables Vol C Tables 4.2.6.8 and 6.1.1.4'
S S 0.1246 0.1234 'International Tables Vol C Tables 4.2.6.8 and 6.1.1.4'

loop_
_geom_angle_atom_site_label_1
_geom_angle_atom_site_label_2
_geom_angle_atom_site_label_3
_geom_angle
_geom_angle_site_symmetry_1
_geom_angle_site_symmetry_3
_geom_angle_publ_flag
O5 S1 C8 106.8(3) . . ?
O5 S1 C9 105.5(3) . . ?
C9 S1 C8 98.4(3) . . ?
H1A N1 H1B 120.0 . . ?
C1 N1 H1A 120.0 . . ?
C1 N1 H1B 120.0 . . ?
O1 N2 C2 122.1(4) . . ?
O2 N2 O1 118.6(4) . . ?
O2 N2 C2 119.3(4) . . ?
C3 N3 H3 126.8 . . ?
C7 N3 H3 126.8 . . ?
C7 N3 C3 106.4(4) . . ?
C7 N4 C4 102.9(4) . . ?
H5A N5 H5B 120.0 . . ?
C5 N5 H5A 120.0 . . ?
C5 N5 H5B 120.0 . . ?
O3 N6 O4 119.5(4) . . ?
O3 N6 C6 120.3(4) . . ?
O4 N6 C6 120.2(4) . . ?
N1 C1 C2 118.2(4) . . ?
N1 C1 C6 123.0(4) . . ?
C6 C1 C2 118.8(4) . . ?
N2 C2 C1 123.3(4) . . ?
N2 C2 C3 119.0(4) . . ?
C3 C2 C1 117.6(4) . . ?
N3 C3 C2 132.5(4) . . ?
N3 C3 C4 105.5(4) . . ?
C4 C3 C2 122.0(4) . . ?
N4 C4 C5 125.2(4) . . ?
C3 C4 N4 111.3(4) . . ?
C3 C4 C5 123.5(4) . . ?
N5 C5 C4 118.4(4) . . ?
N5 C5 C6 126.3(4) . . ?
C4 C5 C6 115.3(4) . . ?
N6 C6 C1 119.4(4) . . ?
N6 C6 C5 118.0(4) . . ?
C5 C6 C1 122.6(4) . . ?
N3 C7 H7 123.0 . . ?
N4 C7 N3 113.9(4) . . ?
N4 C7 H7 123.0 . . ?
S1 C8 H8A 109.5 . . ?
S1 C8 H8B 109.5 . . ?
S1 C8 H8C 109.5 . . ?
H8A C8 H8B 109.5 . . ?
H8A C8 H8C 109.5 . . ?
H8B C8 H8C 109.5 . . ?
S1 C9 H9A 109.5 . . ?
S1 C9 H9B 109.5 . . ?
S1 C9 H9C 109.5 . . ?
H9A C9 H9B 109.5 . . ?
H9A C9 H9C 109.5 . . ?
H9B C9 H9C 109.5 . . ?
O5 S1A C8A 86(3) . . ?
O5 S1A C9A 129(3) . . ?
C8A S1A C9A 107(3) . . ?
S1A C8A H8AA 109.5 . . ?
S1A C8A H8AB 109.5 . . ?
S1A C8A H8AC 109.5 . . ?
H8AA C8A H8AB 109.5 . . ?
H8AA C8A H8AC 109.5 . . ?
H8AB C8A H8AC 109.5 . . ?
S1A C9A H9AA 109.5 . . ?
S1A C9A H9AB 109.5 . . ?
S1A C9A H9AC 109.5 . . ?
H9AA C9A H9AB 109.5 . . ?
H9AA C9A H9AC 109.5 . . ?
H9AB C9A H9AC 109.5 . . ?

loop_
_geom_bond_atom_site_label_1
_geom_bond_atom_site_label_2
_geom_bond_distance
_geom_bond_site_symmetry_2
_geom_bond_publ_flag
S1 O5 1.515(4) . ?
S1 C8 1.759(4) . ?
S1 C9 1.759(4) . ?
O1 N2 1.284(5) . ?
O2 N2 1.262(5) . ?
O3 N6 1.231(5) . ?
O4 N6 1.254(5) . ?
O5 S1A 1.61(2) . ?
N1 H1A 0.8800 . ?
N1 H1B 0.8800 . ?
N1 C1 1.331(5) . ?
N2 C2 1.374(6) . ?
N3 H3 0.8800 . ?
N3 C3 1.366(6) . ?
N3 C7 1.360(6) . ?
N4 C4 1.393(5) . ?
N4 C7 1.311(6) . ?
N5 H5A 0.8800 . ?
N5 H5B 0.8800 . ?
N5 C5 1.320(6) . ?
N6 C6 1.420(6) . ?
C1 C2 1.440(6) . ?
C1 C6 1.438(6) . ?
C2 C3 1.421(6) . ?
C3 C4 1.370(6) . ?
C4 C5 1.419(6) . ?
C5 C6 1.435(6) . ?
C7 H7 0.9500 . ?
C8 H8A 0.9800 . ?
C8 H8B 0.9800 . ?
C8 H8C 0.9800 . ?
C9 H9A 0.9800 . ?
C9 H9B 0.9800 . ?
C9 H9C 0.9800 . ?
S1A C8A 1.759(4) . ?
S1A C9A 1.759(4) . ?
C8A H8AA 0.9800 . ?
C8A H8AB 0.9800 . ?
C8A H8AC 0.9800 . ?
C9A H9AA 0.9800 . ?
C9A H9AB 0.9800 . ?
C9A H9AC 0.9800 . ?
